data_1545273
loop_
_publ_author_name
'Peng, Lu'
'Xu, Shidang'
'Zheng, Xiaokun'
'Cheng, Xiamin'
'Zhang, Ruoyu'
'Liu, Jie'
'Liu, Bin'
'Tong, Aijun'

_publ_section_title
;
 Rational Design of a Red-Emissive Fluorophore with AIE and ESIPT
 Characteristics and Its Application in Light-Up Sensing of Esterase.
;
_journal_issue 5
_journal_name_full 'Analytical chemistry'
_journal_page_first 3162
_journal_page_last 3168
_journal_paper_doi 10.1021/acs.analchem.6b04974
_journal_volume 89
_journal_year 2017
_chemical_formula_moiety 'C26 H30 N6 O2'
_chemical_formula_sum 'C26 H30 N6 O2'
_chemical_formula_weight 458.56
_chemical_name_systematic
; 
 ? 
;
_space_group_IT_number 14
_symmetry_cell_setting monoclinic
_symmetry_space_group_name_Hall '-P 2ybc'
_symmetry_space_group_name_H-M 'P 1 21/c 1'
_atom_sites_solution_hydrogens geom
_atom_sites_solution_primary direct
_atom_sites_solution_secondary difmap
_audit_creation_method SHELXL-97
_cell_angle_alpha 90.00
_cell_angle_beta 106.414(2)
_cell_angle_gamma 90.00
_cell_formula_units_Z 4
_cell_length_a 15.8245(3)
_cell_length_b 8.2945(2)
_cell_length_c 19.2897(4)
_cell_measurement_reflns_used 2971
_cell_measurement_temperature 173.0(1)
_cell_measurement_theta_max 76.8
_cell_measurement_theta_min 5.8
_cell_volume 2428.71(9)
_computing_cell_refinement 'CrysAlisPro 1.171.38.43f (Rigaku OD, 2015)'
_computing_data_collection 'CrysAlisPro 1.171.38.43f (Rigaku OD, 2015)'
_computing_data_reduction 'CrysAlisPro 1.171.38.43f (Rigaku OD, 2015)'
_computing_molecular_graphics 'Bruker SHELXTL'
_computing_publication_material 'Bruker SHELXTL'
_computing_structure_refinement 'SHELXL-97 (Sheldrick, 1997)'
_computing_structure_solution 'SHELXS-97 (Sheldrick, 1990)'
_diffrn_ambient_temperature 173.0(1)
_diffrn_detector_area_resol_mean 5.2137
_diffrn_measured_fraction_theta_full 0.993
_diffrn_measured_fraction_theta_max 0.971
_diffrn_measurement_device_type 'SuperNova, Dual, Cu at zero, AtlasS2'
_diffrn_measurement_method 'omega scans'
_diffrn_radiation_monochromator mirror
_diffrn_radiation_source 'micro-focus sealed tube'
_diffrn_radiation_type CuK\a
_diffrn_radiation_wavelength 1.54178
_diffrn_reflns_av_R_equivalents 0.0284
_diffrn_reflns_av_sigmaI/netI 0.0396
_diffrn_reflns_limit_h_max 11
_diffrn_reflns_limit_h_min -19
_diffrn_reflns_limit_k_max 10
_diffrn_reflns_limit_k_min -10
_diffrn_reflns_limit_l_max 24
_diffrn_reflns_limit_l_min -23
_diffrn_reflns_number 9653
_diffrn_reflns_theta_full 73.00
_diffrn_reflns_theta_max 76.65
_diffrn_reflns_theta_min 4.78
_diffrn_standards_decay_% 0
_diffrn_standards_number 0
_exptl_absorpt_coefficient_mu 0.659
_exptl_absorpt_correction_T_max 1.000
_exptl_absorpt_correction_T_min 0.692
_exptl_absorpt_correction_type multi-scan
_exptl_absorpt_process_details 'CrysAlisPro 1.171.38.43f (Rigaku OD, 2015)'
_exptl_crystal_colour black
_exptl_crystal_density_diffrn 1.254
_exptl_crystal_density_meas ?
_exptl_crystal_density_method 'not measured'
_exptl_crystal_description needle
_exptl_crystal_F_000 976
_exptl_crystal_size_max 0.4
_exptl_crystal_size_mid 0.05
_exptl_crystal_size_min 0.05
_refine_diff_density_max 0.577
_refine_diff_density_min -0.456
_refine_diff_density_rms 0.049
_refine_ls_extinction_method none
_refine_ls_goodness_of_fit_ref 1.078
_refine_ls_hydrogen_treatment constr
_refine_ls_matrix_type full
_refine_ls_number_parameters 321
_refine_ls_number_reflns 4968
_refine_ls_number_restraints 4
_refine_ls_restrained_S_all 1.088
_refine_ls_R_factor_all 0.0798
_refine_ls_R_factor_gt 0.0581
_refine_ls_shift/su_max 0.000
_refine_ls_shift/su_mean 0.000
_refine_ls_structure_factor_coef Fsqd
_refine_ls_weighting_details 'calc w=1/[\s^2^(Fo^2^)+(0.0100P)^2^+2.5000P] where P=(Fo^2^+2Fc^2^)/3'
_refine_ls_weighting_scheme calc
_refine_ls_wR_factor_gt 0.1085
_refine_ls_wR_factor_ref 0.1176
_reflns_number_gt 3711
_reflns_number_total 4968
_reflns_threshold_expression >2sigma(I)
_cod_data_source_file ac6b04974_si_003.cif
_cod_data_source_block taj-23
_cod_depositor_comments
;
The following automatic conversions were performed:

'_symmetry_cell_setting' value 'Monoclinic' changed to 'monoclinic'
according to
/usr/data/users/saulius/crontab/automatic-downloads/rss-feeds/ACS/lib/dictionaries/cif_core.dic
dictionary named 'cif_core.dic' version 2.4.2 from 2011-04-26.

'_exptl_crystal_density_meas' value 'none' was changed to '?' - the
value is perceived as not measured.

Automatic conversion script
Id: cif_fix_values 4268 2015-11-12 08:31:59Z antanas 

 Adding full bibliography for 1545273--1545274.cif.
;
_cod_original_sg_symbol_H-M P2(1)/c
_cod_database_code 1545273

loop_
_symmetry_equiv_pos_as_xyz
'x, y, z'
'-x, y+1/2, -z+1/2'
'-x, -y, -z'
'x, -y-1/2, z-1/2'

loop_
_atom_site_label
_atom_site_type_symbol
_atom_site_fract_x
_atom_site_fract_y
_atom_site_fract_z
_atom_site_U_iso_or_equiv
_atom_site_adp_type
_atom_site_occupancy
_atom_site_symmetry_multiplicity
_atom_site_calc_flag
_atom_site_refinement_flags
_atom_site_disorder_assembly
_atom_site_disorder_group
O1 O 0.39757(12) 0.4282(2) 0.38199(10) 0.0425(4) Uani 1 1 d . . .
H1 H 0.3716 0.4436 0.4126 0.064 Uiso 1 1 calc R . .
O2 O 0.27541(11) 0.1407(2) 0.41186(11) 0.0451(5) Uani 1 1 d . . .
H2 H 0.2735 0.2288 0.4307 0.068 Uiso 1 1 calc R . .
N1 N 0.61217(18) 0.6716(3) 0.28683(13) 0.0579(7) Uani 1 1 d D . .
N2 N 0.34649(12) 0.5878(2) 0.47878(10) 0.0291(4) Uani 1 1 d . . .
N3 N 0.29744(18) 0.8744(3) 0.59342(14) 0.0596(7) Uani 1 1 d . . .
N4 N 0.08982(15) 0.6060(3) 0.56329(13) 0.0457(5) Uani 1 1 d . . .
N5 N 0.20742(12) 0.3734(2) 0.47188(10) 0.0284(4) Uani 1 1 d . . .
N6 N 0.11034(14) -0.3411(2) 0.34342(10) 0.0356(5) Uani 1 1 d . . .
C1 C 0.68068(17) 0.7934(3) 0.28896(14) 0.0424(6) Uani 1 1 d . A .
H1A H 0.6605 0.8967 0.3018 0.051 Uiso 1 1 calc R . .
H1B H 0.6880 0.8039 0.2409 0.051 Uiso 1 1 calc R . .
C2 C 0.7686(2) 0.7560(4) 0.34114(17) 0.0606(8) Uani 1 1 d . . .
H2A H 0.7630 0.7527 0.3894 0.091 Uiso 1 1 calc R A .
H2B H 0.8102 0.8380 0.3380 0.091 Uiso 1 1 calc R . .
H2C H 0.7889 0.6532 0.3294 0.091 Uiso 1 1 calc R . .
C3 C 0.5873(2) 0.5646(4) 0.22265(18) 0.0469(8) Uani 0.80 1 d PD A 1
H3A H 0.6006 0.6173 0.1821 0.056 Uiso 0.80 1 calc PR A 1
H3B H 0.5245 0.5434 0.2096 0.056 Uiso 0.80 1 calc PR A 1
C4 C 0.6371(3) 0.4082(5) 0.2389(2) 0.0662(11) Uani 0.80 1 d PD A 1
H4A H 0.6992 0.4292 0.2502 0.099 Uiso 0.80 1 calc PR A 1
H4B H 0.6197 0.3388 0.1975 0.099 Uiso 0.80 1 calc PR A 1
H4C H 0.6243 0.3568 0.2794 0.099 Uiso 0.80 1 calc PR A 1
C3' C 0.6409(9) 0.5180(13) 0.2612(6) 0.0469(8) Uani 0.20 1 d PD A 2
H3C H 0.6292 0.4250 0.2876 0.056 Uiso 0.20 1 calc PR A 2
H3D H 0.7023 0.5195 0.2617 0.056 Uiso 0.20 1 calc PR A 2
C4' C 0.5772(10) 0.529(2) 0.1839(8) 0.0662(11) Uani 0.20 1 d PD A 2
H4D H 0.5854 0.4376 0.1562 0.099 Uiso 0.20 1 calc PR A 2
H4E H 0.5893 0.6262 0.1611 0.099 Uiso 0.20 1 calc PR A 2
H4F H 0.5175 0.5318 0.1864 0.099 Uiso 0.20 1 calc PR A 2
C5 C 0.57154(18) 0.6623(3) 0.33947(14) 0.0406(6) Uani 1 1 d . A .
C6 C 0.50782(17) 0.5419(3) 0.33832(13) 0.0395(6) Uani 1 1 d . . .
H6 H 0.4991 0.4596 0.3043 0.047 Uiso 1 1 calc R A .
C7 C 0.45865(15) 0.5449(3) 0.38679(12) 0.0328(5) Uani 1 1 d . A .
C8 C 0.46981(15) 0.6682(3) 0.43975(12) 0.0305(5) Uani 1 1 d . . .
C9 C 0.53823(16) 0.7805(3) 0.44282(13) 0.0379(6) Uani 1 1 d . A .
H9 H 0.5496 0.8592 0.4786 0.045 Uiso 1 1 calc R . .
C10 C 0.58758(16) 0.7780(3) 0.39608(13) 0.0389(6) Uani 1 1 d . . .
H10 H 0.6326 0.8529 0.4010 0.047 Uiso 1 1 calc R A .
C11 C 0.41278(15) 0.6856(3) 0.48385(12) 0.0325(5) Uani 1 1 d . A .
H11 H 0.4226 0.7690 0.5174 0.039 Uiso 1 1 calc R . .
C12 C 0.28449(15) 0.6187(3) 0.51449(11) 0.0287(5) Uani 1 1 d . . .
C13 C 0.21388(15) 0.5190(3) 0.50813(11) 0.0280(5) Uani 1 1 d . . .
C14 C 0.29039(17) 0.7629(3) 0.55766(14) 0.0370(6) Uani 1 1 d . . .
C15 C 0.14566(15) 0.5693(3) 0.53998(12) 0.0324(5) Uani 1 1 d . . .
C16 C 0.13897(15) 0.2803(3) 0.46564(11) 0.0285(5) Uani 1 1 d . . .
H16 H 0.0928 0.3172 0.4823 0.034 Uiso 1 1 calc R . .
C17 C 0.13320(15) 0.1245(3) 0.43406(11) 0.0284(5) Uani 1 1 d . . .
C18 C 0.20104(15) 0.0577(3) 0.40871(12) 0.0310(5) Uani 1 1 d . . .
C19 C 0.19354(15) -0.0952(3) 0.37903(12) 0.0327(5) Uani 1 1 d . . .
H19 H 0.2391 -0.1361 0.3626 0.039 Uiso 1 1 calc R . .
C20 C 0.11801(16) -0.1901(3) 0.37333(12) 0.0312(5) Uani 1 1 d . . .
C21 C 0.05024(16) -0.1242(3) 0.39982(12) 0.0328(5) Uani 1 1 d . . .
H21 H 0.0001 -0.1847 0.3976 0.039 Uiso 1 1 calc R . .
C22 C 0.05842(16) 0.0278(3) 0.42864(12) 0.0323(5) Uani 1 1 d . . .
H22 H 0.0130 0.0688 0.4452 0.039 Uiso 1 1 calc R . .
C23 C 0.17549(18) -0.4030(3) 0.30965(14) 0.0439(6) Uani 1 1 d . . .
H23A H 0.1726 -0.5198 0.3088 0.053 Uiso 1 1 calc R . .
H23B H 0.2338 -0.3724 0.3390 0.053 Uiso 1 1 calc R . .
C24 C 0.1631(2) -0.3427(4) 0.23345(15) 0.0552(8) Uani 1 1 d . . .
H24A H 0.1091 -0.3849 0.2024 0.083 Uiso 1 1 calc R . .
H24B H 0.2116 -0.3778 0.2165 0.083 Uiso 1 1 calc R . .
H24C H 0.1607 -0.2270 0.2330 0.083 Uiso 1 1 calc R . .
C25 C 0.02903(18) -0.4333(3) 0.33305(14) 0.0448(6) Uani 1 1 d . . .
H25A H 0.0101 -0.4254 0.3766 0.054 Uiso 1 1 calc R . .
H25B H 0.0412 -0.5459 0.3263 0.054 Uiso 1 1 calc R . .
C26 C -0.04566(18) -0.3778(4) 0.26914(15) 0.0526(7) Uani 1 1 d . . .
H26A H -0.0571 -0.2655 0.2746 0.079 Uiso 1 1 calc R . .
H26B H -0.0977 -0.4392 0.2671 0.079 Uiso 1 1 calc R . .
H26C H -0.0294 -0.3934 0.2253 0.079 Uiso 1 1 calc R . .

loop_
_atom_site_aniso_label
_atom_site_aniso_U_11
_atom_site_aniso_U_22
_atom_site_aniso_U_33
_atom_site_aniso_U_23
_atom_site_aniso_U_13
_atom_site_aniso_U_12
O1 0.0556(11) 0.0351(9) 0.0450(10) -0.0125(8) 0.0271(9) -0.0197(9)
O2 0.0362(9) 0.0337(10) 0.0708(13) -0.0182(9) 0.0237(9) -0.0116(8)
N1 0.0836(18) 0.0466(14) 0.0629(15) -0.0201(12) 0.0521(15) -0.0281(14)
N2 0.0333(9) 0.0250(9) 0.0316(9) -0.0017(8) 0.0136(8) -0.0032(8)
N3 0.0772(18) 0.0444(14) 0.0727(17) -0.0253(13) 0.0465(15) -0.0254(14)
N4 0.0482(12) 0.0385(12) 0.0598(14) -0.0092(11) 0.0308(11) -0.0058(11)
N5 0.0337(9) 0.0221(9) 0.0309(9) -0.0021(8) 0.0116(8) -0.0047(8)
N6 0.0468(11) 0.0234(10) 0.0359(10) -0.0016(8) 0.0106(9) -0.0051(9)
C1 0.0517(15) 0.0380(14) 0.0437(14) 0.0002(11) 0.0238(12) -0.0117(13)
C2 0.0649(19) 0.060(2) 0.0630(19) 0.0191(16) 0.0285(16) 0.0128(17)
C3 0.062(2) 0.049(2) 0.0372(18) -0.0116(16) 0.0264(16) -0.0188(18)
C4 0.067(2) 0.062(3) 0.076(3) -0.027(2) 0.032(2) -0.003(2)
C3' 0.062(2) 0.049(2) 0.0372(18) -0.0116(16) 0.0264(16) -0.0188(18)
C4' 0.067(2) 0.062(3) 0.076(3) -0.027(2) 0.032(2) -0.003(2)
C5 0.0534(15) 0.0346(13) 0.0424(13) -0.0049(11) 0.0276(12) -0.0103(12)
C6 0.0544(15) 0.0315(12) 0.0400(13) -0.0092(11) 0.0254(12) -0.0121(12)
C7 0.0393(12) 0.0269(11) 0.0347(12) -0.0023(9) 0.0145(10) -0.0082(10)
C8 0.0348(11) 0.0272(11) 0.0316(11) -0.0025(9) 0.0129(9) -0.0036(10)
C9 0.0425(13) 0.0337(13) 0.0417(13) -0.0108(11) 0.0188(11) -0.0094(11)
C10 0.0413(13) 0.0362(13) 0.0439(13) -0.0096(11) 0.0199(11) -0.0110(11)
C11 0.0379(12) 0.0280(11) 0.0335(12) -0.0044(9) 0.0132(10) -0.0046(10)
C12 0.0361(11) 0.0230(10) 0.0300(11) -0.0030(9) 0.0141(9) -0.0039(10)
C13 0.0343(11) 0.0240(11) 0.0283(10) -0.0015(9) 0.0129(9) -0.0017(9)
C14 0.0427(13) 0.0312(13) 0.0449(13) -0.0099(11) 0.0249(11) -0.0107(11)
C15 0.0392(12) 0.0258(11) 0.0354(12) -0.0039(9) 0.0156(10) -0.0068(10)
C16 0.0323(11) 0.0271(11) 0.0281(10) 0.0004(9) 0.0117(9) -0.0022(9)
C17 0.0346(11) 0.0239(11) 0.0279(10) -0.0010(9) 0.0111(9) -0.0051(9)
C18 0.0305(11) 0.0282(11) 0.0339(11) -0.0018(9) 0.0086(9) -0.0054(10)
C19 0.0342(11) 0.0267(11) 0.0374(12) -0.0037(10) 0.0104(10) -0.0002(10)
C20 0.0418(12) 0.0228(10) 0.0274(10) 0.0007(9) 0.0070(9) -0.0028(10)
C21 0.0404(12) 0.0295(12) 0.0304(11) -0.0007(9) 0.0129(10) -0.0124(10)
C22 0.0383(12) 0.0319(12) 0.0304(11) -0.0017(9) 0.0158(10) -0.0074(10)
C23 0.0515(15) 0.0253(12) 0.0525(15) -0.0084(11) 0.0107(13) 0.0018(12)
C24 0.0590(17) 0.0569(19) 0.0570(17) -0.0095(15) 0.0283(15) -0.0019(16)
C25 0.0638(17) 0.0259(12) 0.0477(15) -0.0075(11) 0.0208(13) -0.0159(12)
C26 0.0490(15) 0.0627(19) 0.0467(15) -0.0190(14) 0.0145(13) -0.0156(15)

loop_
_atom_type_symbol
_atom_type_description
_atom_type_scat_dispersion_real
_atom_type_scat_dispersion_imag
_atom_type_scat_source
C C 0.0181 0.0091 'International Tables Vol C Tables 4.2.6.8 and 6.1.1.4'
H H 0.0000 0.0000 'International Tables Vol C Tables 4.2.6.8 and 6.1.1.4'
N N 0.0311 0.0180 'International Tables Vol C Tables 4.2.6.8 and 6.1.1.4'
O O 0.0492 0.0322 'International Tables Vol C Tables 4.2.6.8 and 6.1.1.4'

loop_
_geom_angle_atom_site_label_1
_geom_angle_atom_site_label_2
_geom_angle_atom_site_label_3
_geom_angle
C7 O1 H1 109.5
C18 O2 H2 109.5
C5 N1 C1 121.4(2)
C5 N1 C3 121.6(2)
C1 N1 C3 117.0(2)
C5 N1 C3' 117.3(6)
C1 N1 C3' 107.8(6)
C11 N2 C12 121.22(19)
C16 N5 C13 120.16(19)
C20 N6 C23 121.3(2)
C20 N6 C25 120.4(2)
C23 N6 C25 117.4(2)
N1 C1 C2 114.3(2)
N1 C1 H1A 108.7
C2 C1 H1A 108.7
N1 C1 H1B 108.7
C2 C1 H1B 108.7
H1A C1 H1B 107.6
C1 C2 H2A 109.5
C1 C2 H2B 109.5
H2A C2 H2B 109.5
C1 C2 H2C 109.5
H2A C2 H2C 109.5
H2B C2 H2C 109.5
N1 C3 C4 110.0(3)
N1 C3 H3A 109.7
C4 C3 H3A 109.7
N1 C3 H3B 109.7
C4 C3 H3B 109.7
H3A C3 H3B 108.2
C3 C4 H4A 109.5
C3 C4 H4B 109.5
C3 C4 H4C 109.5
H4A C4 H4B 109.5
H4A C4 H4C 109.5
H4B C4 H4C 109.5
N1 C3' C4' 95.2(9)
N1 C3' H3C 112.7
C4' C3' H3C 112.7
N1 C3' H3D 112.7
C4' C3' H3D 112.7
H3C C3' H3D 110.2
C3' C4' H4D 109.5
C3' C4' H4E 109.5
H4D C4' H4E 109.5
C3' C4' H4F 109.5
H4D C4' H4F 109.5
H4E C4' H4F 109.5
N1 C5 C6 121.2(2)
N1 C5 C10 121.4(2)
C6 C5 C10 117.4(2)
C7 C6 C5 121.0(2)
C7 C6 H6 119.5
C5 C6 H6 119.5
O1 C7 C6 118.1(2)
O1 C7 C8 120.4(2)
C6 C7 C8 121.5(2)
C11 C8 C9 121.2(2)
C11 C8 C7 122.4(2)
C9 C8 C7 116.2(2)
C10 C9 C8 122.8(2)
C10 C9 H9 118.6
C8 C9 H9 118.6
C9 C10 C5 120.8(2)
C9 C10 H10 119.6
C5 C10 H10 119.6
N2 C11 C8 121.8(2)
N2 C11 H11 119.1
C8 C11 H11 119.1
C13 C12 N2 121.6(2)
C13 C12 C14 118.0(2)
N2 C12 C14 120.3(2)
C12 C13 N5 121.0(2)
C12 C13 C15 118.5(2)
N5 C13 C15 120.5(2)
N3 C14 C12 177.7(3)
N4 C15 C13 177.7(3)
N5 C16 C17 121.8(2)
N5 C16 H16 119.1
C17 C16 H16 119.1
C22 C17 C18 117.1(2)
C22 C17 C16 120.0(2)
C18 C17 C16 122.8(2)
O2 C18 C19 117.3(2)
O2 C18 C17 121.5(2)
C19 C18 C17 121.2(2)
C18 C19 C20 121.1(2)
C18 C19 H19 119.5
C20 C19 H19 119.5
N6 C20 C19 121.0(2)
N6 C20 C21 121.1(2)
C19 C20 C21 117.8(2)
C22 C21 C20 120.4(2)
C22 C21 H21 119.8
C20 C21 H21 119.8
C21 C22 C17 122.4(2)
C21 C22 H22 118.8
C17 C22 H22 118.8
N6 C23 C24 113.8(2)
N6 C23 H23A 108.8
C24 C23 H23A 108.8
N6 C23 H23B 108.8
C24 C23 H23B 108.8
H23A C23 H23B 107.7
C23 C24 H24A 109.5
C23 C24 H24B 109.5
H24A C24 H24B 109.5
C23 C24 H24C 109.5
H24A C24 H24C 109.5
H24B C24 H24C 109.5
N6 C25 C26 113.9(2)
N6 C25 H25A 108.8
C26 C25 H25A 108.8
N6 C25 H25B 108.8
C26 C25 H25B 108.8
H25A C25 H25B 107.7
C25 C26 H26A 109.5
C25 C26 H26B 109.5
H26A C26 H26B 109.5
C25 C26 H26C 109.5
H26A C26 H26C 109.5
H26B C26 H26C 109.5

loop_
_geom_bond_atom_site_label_1
_geom_bond_atom_site_label_2
_geom_bond_distance
O1 C7 1.353(3)
O1 H1 0.8200
O2 C18 1.350(3)
O2 H2 0.8200
N1 C5 1.349(3)
N1 C1 1.474(3)
N1 C3 1.483(4)
N1 C3' 1.483(9)
N2 C11 1.308(3)
N2 C12 1.373(3)
N3 C14 1.140(3)
N4 C15 1.140(3)
N5 C16 1.308(3)
N5 C13 1.385(3)
N6 C20 1.370(3)
N6 C23 1.460(3)
N6 C25 1.461(3)
C1 C2 1.502(4)
C1 H1A 0.9700
C1 H1B 0.9700
C2 H2A 0.9600
C2 H2B 0.9600
C2 H2C 0.9600
C3 C4 1.504(5)
C3 H3A 0.9700
C3 H3B 0.9700
C4 H4A 0.9600
C4 H4B 0.9600
C4 H4C 0.9600
C3' C4' 1.549(9)
C3' H3C 0.9700
C3' H3D 0.9700
C4' H4D 0.9600
C4' H4E 0.9600
C4' H4F 0.9600
C5 C6 1.415(3)
C5 C10 1.421(3)
C6 C7 1.375(3)
C6 H6 0.9300
C7 C8 1.421(3)
C8 C11 1.412(3)
C8 C9 1.417(3)
C9 C10 1.349(3)
C9 H9 0.9300
C10 H10 0.9300
C11 H11 0.9300
C12 C13 1.367(3)
C12 C14 1.445(3)
C13 C15 1.446(3)
C16 C17 1.421(3)
C16 H16 0.9300
C17 C22 1.408(3)
C17 C18 1.412(3)
C18 C19 1.383(3)
C19 C20 1.409(3)
C19 H19 0.9300
C20 C21 1.421(3)
C21 C22 1.370(3)
C21 H21 0.9300
C22 H22 0.9300
C23 C24 1.512(4)
C23 H23A 0.9700
C23 H23B 0.9700
C24 H24A 0.9600
C24 H24B 0.9600
C24 H24C 0.9600
C25 C26 1.518(4)
C25 H25A 0.9700
C25 H25B 0.9700
C26 H26A 0.9600
C26 H26B 0.9600
C26 H26C 0.9600

loop_
_geom_hbond_atom_site_label_D
_geom_hbond_atom_site_label_H
_geom_hbond_atom_site_label_A
_geom_hbond_distance_DH
_geom_hbond_distance_HA
_geom_hbond_distance_DA
_geom_hbond_angle_DHA
O1 H1 N2 0.82 1.87 2.597(2) 146.9
O2 H2 N5 0.82 1.91 2.632(3) 147.0
